data_8104606
loop_
_publ_author_name
'Wei, Wei'
'Xia, Juan'
'Zhang, Wei-Ya'
'Zhang, Heng-Qiang'
'Fang, Fu-Jian'
'Xin, Yang'
'Zheng, Xiu-Jun'

_publ_section_title
;
 Crystal structure of
 bis(4-bromo-2-(((3-bromopropyl)imino)methyl)phenolato-\k2N,O)-oxido-vanadium(IV),
 C20H20Br4N2O3V
;
_journal_issue 6
_journal_name_full 'Zeitschrift f\"ur Kristallographie - New Crystal Structures'
_journal_page_first 1355
_journal_page_last 1357
_journal_paper_doi 10.1515/ncrs-2021-0340
_journal_volume 236
_journal_year 2021
_chemical_formula_moiety 'C20 H20 Br4 N2 O3 V'
_chemical_formula_sum 'C20 H20 Br4 N2 O3 V'
_chemical_formula_weight 706.96
_chemical_name_systematic
;
2-{(E) [3-bromopropyl)imino]}-5-bromo phenol-oxovanadium(IV)
;
_space_group_crystal_system monoclinic
_space_group_IT_number 14
_space_group_name_Hall '-P 2ybc'
_space_group_name_H-M_alt 'P 1 21/c 1'
_atom_sites_solution_hydrogens geom
_cell_angle_alpha 90
_cell_angle_beta 119.006(11)
_cell_angle_gamma 90
_cell_formula_units_Z 4
_cell_length_a 12.6011(10)
_cell_length_b 16.5997(8)
_cell_length_c 12.9206(12)
_cell_measurement_reflns_used 2838
_cell_measurement_temperature 153(2)
_cell_measurement_theta_max 25.9320
_cell_measurement_theta_min 3.0440
_cell_volume 2363.7(4)
_computing_cell_refinement 'CrysAlisPro 1.171.38.41 (Rigaku OD, 2015)'
_computing_data_collection 'CrysAlisPro 1.171.38.41 (Rigaku OD, 2015)'
_computing_data_reduction 'CrysAlisPro 1.171.38.41 (Rigaku OD, 2015)'
_computing_molecular_graphics 'PLATON (Spek, 2009)'
_computing_publication_material 'PLATON (Spek, 2009)'
_computing_structure_refinement 'SHELXL-2018/1 (Sheldrick, 2015)'
_computing_structure_solution 'SHELXS-2018/1 (Sheldrick, 2015)'
_diffrn_ambient_temperature 153(2)
_diffrn_detector 'CCD plate'
_diffrn_detector_area_resol_mean 16.1213
_diffrn_detector_type Eos
_diffrn_measured_fraction_theta_full 0.998
_diffrn_measured_fraction_theta_max 0.998
_diffrn_measurement_device_type 'Xcalibur, Eos, Gemini'
_diffrn_measurement_method 'phi and omega scans'
_diffrn_radiation_monochromator graphite
_diffrn_radiation_source 'fine-focus sealed tube'
_diffrn_radiation_type MoK\a
_diffrn_radiation_wavelength 0.71073
_diffrn_reflns_av_R_equivalents 0.0621
_diffrn_reflns_av_unetI/netI 0.0776
_diffrn_reflns_Laue_measured_fraction_full 0.998
_diffrn_reflns_Laue_measured_fraction_max 0.998
_diffrn_reflns_limit_h_max 13
_diffrn_reflns_limit_h_min -14
_diffrn_reflns_limit_k_max 18
_diffrn_reflns_limit_k_min -19
_diffrn_reflns_limit_l_max 15
_diffrn_reflns_limit_l_min -14
_diffrn_reflns_number 13114
_diffrn_reflns_point_group_measured_fraction_full 0.998
_diffrn_reflns_point_group_measured_fraction_max 0.998
_diffrn_reflns_theta_full 24.999
_diffrn_reflns_theta_max 24.999
_diffrn_reflns_theta_min 3.045
_diffrn_source_type 'Enhance (Mo) X-ray Source'
_exptl_absorpt_coefficient_mu 7.206
_exptl_absorpt_correction_T_max 1.0000
_exptl_absorpt_correction_T_min 0.14853
_exptl_absorpt_correction_type multi-scan
_exptl_absorpt_process_details
;
CrysAlisPro 1.171.38.41 (Rigaku Oxford Diffraction, 2015)
Empirical absorption correction using spherical harmonics,
 implemented in SCALE3 ABSPACK scaling algorithm.
;
_exptl_crystal_colour green
_exptl_crystal_density_diffrn 1.987
_exptl_crystal_description block
_exptl_crystal_F_000 1364
_exptl_crystal_size_max 0.21
_exptl_crystal_size_mid 0.20
_exptl_crystal_size_min 0.18
_refine_diff_density_max 0.892
_refine_diff_density_min -0.793
_refine_diff_density_rms 0.120
_refine_ls_extinction_method none
_refine_ls_goodness_of_fit_ref 1.040
_refine_ls_hydrogen_treatment constr
_refine_ls_matrix_type full
_refine_ls_number_parameters 281
_refine_ls_number_reflns 4152
_refine_ls_number_restraints 0
_refine_ls_restrained_S_all 1.040
_refine_ls_R_factor_all 0.0914
_refine_ls_R_factor_gt 0.0518
_refine_ls_shift/su_max 0.001
_refine_ls_shift/su_mean 0.000
_refine_ls_structure_factor_coef Fsqd
_refine_ls_weighting_details 'w=1/[\s^2^(Fo^2^)+(0.0346P)^2^+0.4198P] where P=(Fo^2^+2Fc^2^)/3'
_refine_ls_weighting_scheme calc
_refine_ls_wR_factor_gt 0.0930
_refine_ls_wR_factor_ref 0.1062
_reflns_Friedel_coverage 0.000
_reflns_Friedel_fraction_full .
_reflns_Friedel_fraction_max .
_reflns_number_gt 2792
_reflns_number_total 4152
_reflns_threshold_expression 'I > 2\s(I)'
_cod_data_source_file suppl_j_ncrs-2021-0340_suppl.cif
_cod_data_source_block exp_3928
_cod_original_sg_symbol_H-M 'P 21/c'
_cod_database_code 8104606
_shelx_space_group_comment
;
The symmetry employed for this shelxl refinement is uniquely defined
by the following loop, which should always be used as a source of
symmetry information in preference to the above space-group names.
They are only intended as comments.
;

loop_
_space_group_symop_operation_xyz
'x, y, z'
'-x, y+1/2, -z+1/2'
'-x, -y, -z'
'x, -y-1/2, z-1/2'

loop_
_atom_site_label
_atom_site_type_symbol
_atom_site_fract_x
_atom_site_fract_y
_atom_site_fract_z
_atom_site_U_iso_or_equiv
_atom_site_adp_type
_atom_site_occupancy
_atom_site_site_symmetry_order
_atom_site_calc_flag
_atom_site_refinement_flags_posn
_atom_site_refinement_flags_adp
_atom_site_refinement_flags_occupancy
_atom_site_disorder_assembly
_atom_site_disorder_group
Br1 Br 0.83724(8) 1.03500(4) 0.19060(8) 0.0663(3) Uani 1 1 d . . . . .
Br2 Br 0.09345(6) 0.31912(4) -0.02620(7) 0.0533(2) Uani 1 1 d . . . . .
Br3A Br 0.1145(5) 0.8078(6) 0.3151(7) 0.0748(18) Uani 0.48(2) 1 d . . P A 1
Br3B Br 0.1334(10) 0.7774(9) 0.3256(6) 0.091(2) Uani 0.52(2) 1 d . . P A 2
Br4 Br 1.01107(6) 0.62854(4) 0.46765(6) 0.0455(2) Uani 1 1 d . . . . .
C1 C 0.7401(5) 0.7283(3) 0.2097(5) 0.0310(14) Uani 1 1 d . . . . .
H1 H 0.817775 0.721207 0.219818 0.037 Uiso 1 1 calc R U . . .
C2 C 0.6922(5) 0.8086(3) 0.1860(5) 0.0276(14) Uani 1 1 d . . . . .
C3 C 0.7709(6) 0.8716(4) 0.1938(5) 0.0392(16) Uani 1 1 d . . . . .
H3 H 0.850941 0.860512 0.214053 0.047 Uiso 1 1 calc R U . . .
C4 C 0.7290(6) 0.9491(4) 0.1717(5) 0.0407(17) Uani 1 1 d . . . . .
C5 C 0.6100(7) 0.9674(4) 0.1380(5) 0.0432(18) Uani 1 1 d . . . . .
H5 H 0.582808 1.020436 0.122137 0.052 Uiso 1 1 calc R U . . .
C6 C 0.5327(6) 0.9069(4) 0.1283(5) 0.0407(16) Uani 1 1 d . . . . .
H6 H 0.451814 0.918907 0.103447 0.049 Uiso 1 1 calc R U . . .
C7 C 0.5724(6) 0.8271(3) 0.1550(5) 0.0354(15) Uani 1 1 d . . . . .
C8 C 0.7507(5) 0.5875(3) 0.2356(5) 0.0302(14) Uani 1 1 d . . . . .
H8A H 0.825148 0.596940 0.232740 0.036 Uiso 1 1 calc R U . . .
H8B H 0.700683 0.551187 0.171465 0.036 Uiso 1 1 calc R U . . .
C9 C 0.7807(5) 0.5483(3) 0.3516(5) 0.0357(16) Uani 1 1 d . . . . .
H9A H 0.705398 0.535403 0.351216 0.043 Uiso 1 1 calc R U . . .
H9B H 0.822318 0.497891 0.357560 0.043 Uiso 1 1 calc R U . . .
C10 C 0.8575(5) 0.5977(4) 0.4590(5) 0.0383(16) Uani 1 1 d . . . . .
H10A H 0.873834 0.567082 0.529135 0.046 Uiso 1 1 calc R U . . .
H10B H 0.813373 0.645852 0.457699 0.046 Uiso 1 1 calc R U . . .
C11 C 0.2554(5) 0.6137(3) 0.1052(5) 0.0307(14) Uani 1 1 d . . . . .
H11 H 0.174267 0.624504 0.081002 0.037 Uiso 1 1 calc R U . . .
C12 C 0.2836(5) 0.5337(3) 0.0807(5) 0.0281(14) Uani 1 1 d . . . . .
C13 C 0.1914(5) 0.4760(3) 0.0390(5) 0.0316(14) Uani 1 1 d . . . . .
H13 H 0.112924 0.490402 0.020702 0.038 Uiso 1 1 calc R U . . .
C14 C 0.2179(5) 0.3982(4) 0.0254(5) 0.0341(15) Uani 1 1 d . . . . .
C15 C 0.3314(5) 0.3756(3) 0.0489(5) 0.0310(14) Uani 1 1 d . . . . .
H15 H 0.347331 0.321934 0.040746 0.037 Uiso 1 1 calc R U . . .
C16 C 0.4230(5) 0.4323(3) 0.0848(5) 0.0338(15) Uani 1 1 d . . . . .
H16 H 0.499274 0.417173 0.097088 0.041 Uiso 1 1 calc R U . . .
C17 C 0.4013(5) 0.5122(3) 0.1028(5) 0.0301(14) Uani 1 1 d . . . . .
C18 C 0.2788(6) 0.7455(4) 0.1776(7) 0.055(2) Uani 1 1 d . . . . .
H18A H 0.191134 0.741046 0.139079 0.066 Uiso 1 1 calc R U . . .
H18B H 0.299095 0.791159 0.143735 0.066 Uiso 1 1 calc R U . . .
C19 C 0.3315(6) 0.7597(5) 0.3171(8) 0.084(3) Uani 1 1 d . . . . .
H19A H 0.319009 0.711308 0.351806 0.101 Uiso 1 1 calc R U . . .
H19B H 0.418160 0.769198 0.353641 0.101 Uiso 1 1 calc R U . . .
C20 C 0.2766(7) 0.8253(5) 0.3423(8) 0.086(3) Uani 1 1 d . . . . .
H20A H 0.275403 0.870800 0.294665 0.104 Uiso 1 1 calc R U . A 1
H20B H 0.327181 0.840010 0.424635 0.104 Uiso 1 1 calc R U . A 1
N1 N 0.3306(4) 0.6709(3) 0.1568(4) 0.0323(12) Uani 1 1 d . . . . .
N2 N 0.6856(4) 0.6650(3) 0.2184(4) 0.0260(11) Uani 1 1 d . . . . .
O1 O 0.4910(3) 0.5647(2) 0.1400(3) 0.0335(10) Uani 1 1 d . . . . .
O2 O 0.4935(3) 0.7703(2) 0.1468(3) 0.0372(11) Uani 1 1 d . . . . .
O3 O 0.5665(4) 0.6648(2) 0.3545(3) 0.0445(11) Uani 1 1 d . . . . .
V1 V 0.51793(9) 0.66669(6) 0.21604(9) 0.0291(3) Uani 1 1 d . . . . .

loop_
_atom_site_aniso_label
_atom_site_aniso_U_11
_atom_site_aniso_U_22
_atom_site_aniso_U_33
_atom_site_aniso_U_23
_atom_site_aniso_U_13
_atom_site_aniso_U_12
Br1 0.1050(7) 0.0358(4) 0.0979(6) -0.0149(4) 0.0805(6) -0.0235(4)
Br2 0.0429(5) 0.0395(4) 0.0778(5) -0.0124(4) 0.0296(4) -0.0146(3)
Br3A 0.0263(18) 0.125(4) 0.074(2) -0.053(3) 0.0248(14) -0.005(2)
Br3B 0.083(4) 0.134(6) 0.0704(17) -0.024(3) 0.047(2) -0.059(3)
Br4 0.0312(4) 0.0430(4) 0.0538(4) -0.0044(3) 0.0139(4) 0.0050(3)
C1 0.028(4) 0.038(4) 0.028(3) 0.003(3) 0.015(3) 0.001(3)
C2 0.033(4) 0.029(3) 0.026(3) 0.002(3) 0.018(3) 0.000(3)
C3 0.051(5) 0.036(4) 0.042(4) -0.006(3) 0.031(4) -0.009(3)
C4 0.070(5) 0.027(4) 0.044(4) -0.004(3) 0.043(4) -0.012(3)
C5 0.069(6) 0.031(4) 0.035(4) 0.010(3) 0.029(4) 0.007(3)
C6 0.047(4) 0.037(4) 0.039(4) 0.014(3) 0.021(3) 0.011(3)
C7 0.041(4) 0.033(4) 0.029(3) 0.004(3) 0.014(3) 0.002(3)
C8 0.027(4) 0.022(3) 0.038(3) -0.004(3) 0.014(3) -0.001(2)
C9 0.034(4) 0.022(3) 0.053(4) 0.015(3) 0.022(3) 0.008(3)
C10 0.037(4) 0.048(4) 0.033(4) 0.009(3) 0.019(3) 0.009(3)
C11 0.024(4) 0.039(4) 0.035(3) 0.003(3) 0.019(3) 0.002(3)
C12 0.030(4) 0.032(3) 0.026(3) 0.000(3) 0.016(3) 0.000(3)
C13 0.022(4) 0.038(4) 0.034(3) -0.004(3) 0.012(3) -0.003(3)
C14 0.037(4) 0.036(4) 0.037(4) -0.001(3) 0.024(3) -0.010(3)
C15 0.033(4) 0.025(3) 0.035(3) -0.002(3) 0.016(3) 0.002(3)
C16 0.028(4) 0.032(4) 0.037(4) -0.007(3) 0.012(3) -0.003(3)
C17 0.036(4) 0.028(3) 0.028(3) 0.000(3) 0.017(3) -0.004(3)
C18 0.030(4) 0.050(4) 0.091(6) -0.010(4) 0.034(4) 0.004(3)
C19 0.027(4) 0.082(6) 0.102(7) -0.069(5) -0.001(4) 0.010(4)
C20 0.063(6) 0.112(8) 0.087(7) -0.028(6) 0.038(5) -0.025(5)
N1 0.031(3) 0.028(3) 0.042(3) -0.006(2) 0.020(3) -0.001(2)
N2 0.024(3) 0.027(3) 0.022(3) 0.003(2) 0.007(2) 0.003(2)
O1 0.025(2) 0.031(2) 0.051(3) -0.006(2) 0.023(2) -0.0035(18)
O2 0.020(2) 0.035(2) 0.046(3) 0.010(2) 0.007(2) 0.0018(18)
O3 0.041(3) 0.060(3) 0.033(2) 0.000(2) 0.019(2) 0.002(2)
V1 0.0262(6) 0.0296(6) 0.0311(6) 0.0001(5) 0.0136(5) -0.0006(4)

loop_
_atom_type_symbol
_atom_type_description
_atom_type_scat_dispersion_real
_atom_type_scat_dispersion_imag
_atom_type_scat_source
C C 0.0033 0.0016 'International Tables Vol C Tables 4.2.6.8 and 6.1.1.4'
H H 0.0000 0.0000 'International Tables Vol C Tables 4.2.6.8 and 6.1.1.4'
N N 0.0061 0.0033 'International Tables Vol C Tables 4.2.6.8 and 6.1.1.4'
O O 0.0106 0.0060 'International Tables Vol C Tables 4.2.6.8 and 6.1.1.4'
V V 0.3005 0.5294 'International Tables Vol C Tables 4.2.6.8 and 6.1.1.4'
Br Br -0.2901 2.4595 'International Tables Vol C Tables 4.2.6.8 and 6.1.1.4'

loop_
_geom_angle_atom_site_label_1
_geom_angle_atom_site_label_2
_geom_angle_atom_site_label_3
_geom_angle
_geom_angle_site_symmetry_1
_geom_angle_site_symmetry_3
N2 C1 C2 126.1(6) . .
N2 C1 H1 116.9 . .
C2 C1 H1 116.9 . .
C7 C2 C3 118.8(5) . .
C7 C2 C1 123.4(5) . .
C3 C2 C1 117.8(6) . .
C4 C3 C2 119.8(6) . .
C4 C3 H3 120.1 . .
C2 C3 H3 120.1 . .
C3 C4 C5 121.7(6) . .
C3 C4 Br1 119.9(5) . .
C5 C4 Br1 118.5(5) . .
C6 C5 C4 119.1(6) . .
C6 C5 H5 120.5 . .
C4 C5 H5 120.5 . .
C5 C6 C7 121.5(6) . .
C5 C6 H6 119.3 . .
C7 C6 H6 119.3 . .
O2 C7 C2 121.8(5) . .
O2 C7 C6 119.0(6) . .
C2 C7 C6 119.1(6) . .
N2 C8 C9 112.3(5) . .
N2 C8 H8A 109.2 . .
C9 C8 H8A 109.2 . .
N2 C8 H8B 109.2 . .
C9 C8 H8B 109.2 . .
H8A C8 H8B 107.9 . .
C10 C9 C8 115.1(5) . .
C10 C9 H9A 108.5 . .
C8 C9 H9A 108.5 . .
C10 C9 H9B 108.5 . .
C8 C9 H9B 108.5 . .
H9A C9 H9B 107.5 . .
C9 C10 Br4 112.1(4) . .
C9 C10 H10A 109.2 . .
Br4 C10 H10A 109.2 . .
C9 C10 H10B 109.2 . .
Br4 C10 H10B 109.2 . .
H10A C10 H10B 107.9 . .
N1 C11 C12 126.6(6) . .
N1 C11 H11 116.7 . .
C12 C11 H11 116.7 . .
C13 C12 C17 120.0(5) . .
C13 C12 C11 117.8(5) . .
C17 C12 C11 122.2(5) . .
C14 C13 C12 119.3(6) . .
C14 C13 H13 120.4 . .
C12 C13 H13 120.4 . .
C15 C14 C13 121.8(5) . .
C15 C14 Br2 119.1(4) . .
C13 C14 Br2 119.1(5) . .
C14 C15 C16 120.1(5) . .
C14 C15 H15 119.9 . .
C16 C15 H15 119.9 . .
C15 C16 C17 120.2(6) . .
C15 C16 H16 119.9 . .
C17 C16 H16 119.9 . .
O1 C17 C16 119.1(5) . .
O1 C17 C12 122.4(5) . .
C16 C17 C12 118.5(5) . .
N1 C18 C19 110.4(5) . .
N1 C18 H18A 109.6 . .
C19 C18 H18A 109.6 . .
N1 C18 H18B 109.6 . .
C19 C18 H18B 109.6 . .
H18A C18 H18B 108.1 . .
C20 C19 C18 113.0(7) . .
C20 C19 H19A 109.0 . .
C18 C19 H19A 109.0 . .
C20 C19 H19B 109.0 . .
C18 C19 H19B 109.0 . .
H19A C19 H19B 107.8 . .
C19 C20 Br3B 101.4(8) . .
C19 C20 Br3A 116.0(7) . .
C19 C20 H20A 108.3 . .
Br3A C20 H20A 108.3 . .
C19 C20 H20B 108.3 . .
Br3A C20 H20B 108.3 . .
H20A C20 H20B 107.4 . .
C11 N1 C18 115.7(5) . .
C11 N1 V1 125.8(4) . .
C18 N1 V1 118.5(4) . .
C1 N2 C8 116.2(5) . .
C1 N2 V1 124.3(4) . .
C8 N2 V1 119.5(3) . .
C17 O1 V1 133.1(4) . .
C7 O2 V1 131.2(4) . .
O3 V1 O2 115.8(2) . .
O3 V1 O1 116.1(2) . .
O2 V1 O1 128.08(18) . .
O3 V1 N2 98.5(2) . .
O2 V1 N2 87.16(17) . .
O1 V1 N2 85.56(17) . .
O3 V1 N1 99.4(2) . .
O2 V1 N1 84.34(17) . .
O1 V1 N1 87.32(16) . .
N2 V1 N1 162.09(18) . .

loop_
_geom_bond_atom_site_label_1
_geom_bond_atom_site_label_2
_geom_bond_distance
_geom_bond_site_symmetry_2
Br1 C4 1.906(6) .
Br2 C14 1.900(6) .
Br3A C20 1.919(10) .
Br3B C20 1.886(10) .
Br4 C10 1.952(6) .
C1 N2 1.289(7) .
C1 C2 1.434(8) .
C1 H1 0.9300 .
C2 C7 1.396(8) .
C2 C3 1.410(8) .
C3 C4 1.366(8) .
C3 H3 0.9300 .
C4 C5 1.378(9) .
C5 C6 1.362(8) .
C5 H5 0.9300 .
C6 C7 1.398(8) .
C6 H6 0.9300 .
C7 O2 1.336(7) .
C8 N2 1.484(6) .
C8 C9 1.504(7) .
C8 H8A 0.9700 .
C8 H8B 0.9700 .
C9 C10 1.494(8) .
C9 H9A 0.9700 .
C9 H9B 0.9700 .
C10 H10A 0.9700 .
C10 H10B 0.9700 .
C11 N1 1.276(7) .
C11 C12 1.449(7) .
C11 H11 0.9300 .
C12 C13 1.396(7) .
C12 C17 1.413(8) .
C13 C14 1.367(8) .
C13 H13 0.9300 .
C14 C15 1.363(8) .
C15 C16 1.384(7) .
C15 H15 0.9300 .
C16 C17 1.395(7) .
C16 H16 0.9300 .
C17 O1 1.320(6) .
C18 N1 1.484(7) .
C18 C19 1.607(10) .
C18 H18A 0.9700 .
C18 H18B 0.9700 .
C19 C20 1.409(9) .
C19 H19A 0.9700 .
C19 H19B 0.9700 .
C20 H20A 0.9700 .
C20 H20B 0.9700 .
N1 V1 2.100(5) .
N2 V1 2.099(5) .
O1 V1 1.903(4) .
O2 V1 1.894(4) .
O3 V1 1.586(4) .

loop_
_geom_torsion_atom_site_label_1
_geom_torsion_atom_site_label_2
_geom_torsion_atom_site_label_3
_geom_torsion_atom_site_label_4
_geom_torsion
_geom_torsion_site_symmetry_1
_geom_torsion_site_symmetry_2
_geom_torsion_site_symmetry_3
_geom_torsion_site_symmetry_4
N2 C1 C2 C7 -7.9(9) . . . .
N2 C1 C2 C3 172.5(5) . . . .
C7 C2 C3 C4 0.3(8) . . . .
C1 C2 C3 C4 179.8(5) . . . .
C2 C3 C4 C5 -2.0(9) . . . .
C2 C3 C4 Br1 176.6(4) . . . .
C3 C4 C5 C6 1.0(9) . . . .
Br1 C4 C5 C6 -177.6(4) . . . .
C4 C5 C6 C7 1.8(9) . . . .
C3 C2 C7 O2 -179.5(5) . . . .
C1 C2 C7 O2 0.9(9) . . . .
C3 C2 C7 C6 2.4(8) . . . .
C1 C2 C7 C6 -177.1(5) . . . .
C5 C6 C7 O2 178.4(6) . . . .
C5 C6 C7 C2 -3.5(9) . . . .
N2 C8 C9 C10 -58.7(7) . . . .
C8 C9 C10 Br4 -57.4(6) . . . .
N1 C11 C12 C13 170.9(6) . . . .
N1 C11 C12 C17 -6.1(9) . . . .
C17 C12 C13 C14 3.1(8) . . . .
C11 C12 C13 C14 -174.0(5) . . . .
C12 C13 C14 C15 -1.5(9) . . . .
C12 C13 C14 Br2 177.9(4) . . . .
C13 C14 C15 C16 -1.6(9) . . . .
Br2 C14 C15 C16 179.0(4) . . . .
C14 C15 C16 C17 3.1(9) . . . .
C15 C16 C17 O1 178.3(5) . . . .
C15 C16 C17 C12 -1.5(9) . . . .
C13 C12 C17 O1 178.7(5) . . . .
C11 C12 C17 O1 -4.4(9) . . . .
C13 C12 C17 C16 -1.6(8) . . . .
C11 C12 C17 C16 175.4(5) . . . .
N1 C18 C19 C20 -174.1(7) . . . .
C18 C19 C20 Br3B 82.4(8) . . . .
C18 C19 C20 Br3A 74.3(10) . . . .
C12 C11 N1 C18 -176.3(6) . . . .
C12 C11 N1 V1 2.3(9) . . . .
C19 C18 N1 C11 113.9(6) . . . .
C19 C18 N1 V1 -64.9(7) . . . .
C2 C1 N2 C8 176.1(5) . . . .
C2 C1 N2 V1 -6.3(8) . . . .
C9 C8 N2 C1 117.6(5) . . . .
C9 C8 N2 V1 -60.1(5) . . . .
C16 C17 O1 V1 -159.6(4) . . . .
C12 C17 O1 V1 20.2(8) . . . .
C2 C7 O2 V1 23.0(8) . . . .
C6 C7 O2 V1 -158.9(4) . . . .
C7 O2 V1 O3 70.3(6) . . . .
C7 O2 V1 O1 -109.9(5) . . . .
C7 O2 V1 N2 -27.8(5) . . . .
C7 O2 V1 N1 168.0(5) . . . .
